data_7029602
loop_
_publ_author_name
'Onaka, Satoru'
'Sakai, Yoichi'
'Ozeki, Tomoji'
'Nakamoto, Tadahiro'
'Kobayashi, Yusuke'
'Takahashi, Masashi'
'Ogiso, Ryo'
'Takayama, Tsutomu'
'Shiotsuka, Michito'

_publ_section_title
;
 Synthesis, structure and valence-trapping vs. detrapping for new
 trinuclear iron pentafluoro benzoate complexes: possible recognition of
 organic molecules by (57)Fe M\"ossbauer spectroscopy.
;
_journal_issue 18
_journal_name_full 'Dalton transactions (Cambridge, England : 2003)'
_journal_page_first 6711
_journal_page_last 6719
_journal_paper_doi 10.1039/c3dt53623h
_journal_volume 43
_journal_year 2014
_chemical_formula_moiety 'C57 H15 F30 Fe3 N3 O13, 0.735(C H2 Cl2)'
_chemical_formula_sum 'C57.74 H16.47 Cl1.47 F30 Fe3 N3 O13'
_chemical_formula_weight 1749.69
_chemical_name_systematic
;
 ?
;
_space_group_crystal_system hexagonal
_space_group_IT_number 176
_space_group_name_Hall '-P 6c'
_space_group_name_H-M_alt 'P 63/m'
_symmetry_space_group_name_Hall '-P 6c'
_symmetry_space_group_name_H-M 'P 63/m'
_atom_sites_solution_hydrogens geom
_atom_sites_solution_primary direct
_atom_sites_solution_secondary difmap
_audit_creation_method SHELXL-2013
_cell_angle_alpha 90
_cell_angle_beta 90
_cell_angle_gamma 120
_cell_formula_units_Z 2
_cell_length_a 13.458(1)
_cell_length_b 13.458(1)
_cell_length_c 20.967(1)
_cell_measurement_reflns_used 1643
_cell_measurement_temperature 123(2)
_cell_measurement_theta_max 28.99
_cell_measurement_theta_min 1.94
_cell_volume 3288.7(4)
_computing_cell_refinement 'HKL2000 (Otwinowski & Minor, 1997)'
_computing_data_collection 'Crystal Clear (Molecular Struture Corporation,2001)'
_computing_data_reduction 'HKL2000 (Otwinowski & Minor, 1997)'
_computing_molecular_graphics
;DIAMOND 3.2i (Brandenburg, 2011),
 ORTEP for Windows (Farrugia, 2012),
 and Mercury 3.1 (Macrae et al, 2008)
;
_computing_publication_material 'SHELXL-2013 (Sheldrick, 2013)'
_computing_structure_refinement 'SHELXL-2013 (Sheldrick, 2013)'
_computing_structure_solution 'SIR92 (Altomare, Cascarano, Giacovazzo & Guagliardi, 1993)'
_diffrn_ambient_temperature 123(2)
_diffrn_measured_fraction_theta_full 0.997
_diffrn_measured_fraction_theta_max 0.924
_diffrn_measurement_device_type 'Rigaku Mercury CCD'
_diffrn_measurement_method 'oscillation method, \w and \p scans'
_diffrn_radiation_monochromator graphite
_diffrn_radiation_type MoK\a
_diffrn_radiation_wavelength 0.71073
_diffrn_reflns_av_R_equivalents 0.0408
_diffrn_reflns_av_unetI/netI 0.0338
_diffrn_reflns_Laue_measured_fraction_full 0.997
_diffrn_reflns_Laue_measured_fraction_max 0.924
_diffrn_reflns_limit_h_max 12
_diffrn_reflns_limit_h_min -18
_diffrn_reflns_limit_k_max 18
_diffrn_reflns_limit_k_min -18
_diffrn_reflns_limit_l_max 23
_diffrn_reflns_limit_l_min -27
_diffrn_reflns_number 15970
_diffrn_reflns_point_group_measured_fraction_full 0.997
_diffrn_reflns_point_group_measured_fraction_max 0.924
_diffrn_reflns_theta_full 25.250
_diffrn_reflns_theta_max 28.986
_diffrn_reflns_theta_min 1.943
_diffrn_source 'rotating anode X-ray tube'
_exptl_absorpt_coefficient_mu 0.862
_exptl_absorpt_correction_T_max 0.9337
_exptl_absorpt_correction_T_min 0.8970
_exptl_absorpt_correction_type multi-scan
_exptl_absorpt_process_details 'PLATON MULABS'
_exptl_crystal_colour black
_exptl_crystal_density_diffrn 1.767
_exptl_crystal_density_method 'not measured'
_exptl_crystal_description prism
_exptl_crystal_F_000 1722
_exptl_crystal_size_max 0.20
_exptl_crystal_size_mid 0.06
_exptl_crystal_size_min 0.05
_refine_diff_density_max 0.911
_refine_diff_density_min -0.758
_refine_diff_density_rms 0.080
_refine_ls_extinction_method none
_refine_ls_goodness_of_fit_ref 0.997
_refine_ls_hydrogen_treatment constr
_refine_ls_matrix_type full
_refine_ls_number_parameters 175
_refine_ls_number_reflns 2775
_refine_ls_number_restraints 0
_refine_ls_restrained_S_all 0.997
_refine_ls_R_factor_all 0.0560
_refine_ls_R_factor_gt 0.0439
_refine_ls_shift/su_max 0.001
_refine_ls_shift/su_mean 0.000
_refine_ls_structure_factor_coef Fsqd
_refine_ls_weighting_details 'w=1/[\s^2^(Fo^2^)+(0.0941P)^2^] where P=(Fo^2^+2Fc^2^)/3'
_refine_ls_weighting_scheme calc
_refine_ls_wR_factor_gt 0.1280
_refine_ls_wR_factor_ref 0.1349
_reflns_Friedel_coverage 0.000
_reflns_number_gt 2114
_reflns_number_total 2775
_reflns_threshold_expression 'I > 2\s(I)'
_cod_data_source_file c3dt53623h2.cif
_cod_data_source_block c57h15f30fe3n3o13ch2cl2
_cod_original_cell_volume 3288.7(5)
_cod_database_code 7029602
_shelx_space_group_comment
;
The symmetry employed for this shelxl refinement is uniquely defined
by the following loop, which should always be used as a source of
symmetry information in preference to the above space-group names.
They are only intended as comments.
;
_shelx_estimated_absorpt_t_min 0.847
_shelx_estimated_absorpt_t_max 0.958
_shelxl_version_number 2013-3

loop_
_space_group_symop_operation_xyz
'x, y, z'
'-x, -y, z+1/2'
'-y, x-y, z'
'-x+y, -x, z'
'x-y, x, z+1/2'
'y, -x+y, z+1/2'
'-x, -y, -z'
'x, y, -z-1/2'
'y, -x+y, -z'
'x-y, x, -z'
'-x+y, -x, -z-1/2'
'-y, x-y, -z-1/2'

loop_
_atom_site_label
_atom_site_type_symbol
_atom_site_fract_x
_atom_site_fract_y
_atom_site_fract_z
_atom_site_U_iso_or_equiv
_atom_site_adp_type
_atom_site_occupancy
_atom_site_site_symmetry_order
_atom_site_calc_flag
_atom_site_refinement_flags_posn
_atom_site_refinement_flags_adp
_atom_site_refinement_flags_occupancy
C1 C 0.15049(16) 0.22583(17) 0.33881(9) 0.0280(4) Uani 1 1 d . . .
C2 C 0.20954(17) 0.31496(18) 0.39013(10) 0.0312(4) Uani 1 1 d . . .
C3 C 0.15361(19) 0.31462(18) 0.44605(10) 0.0350(5) Uani 1 1 d . . .
C4 C 0.2090(2) 0.3953(2) 0.49335(10) 0.0424(5) Uani 1 1 d . . .
C5 C 0.3204(2) 0.4788(2) 0.48499(12) 0.0475(6) Uani 1 1 d . . .
C6 C 0.3784(2) 0.4827(2) 0.43034(13) 0.0527(7) Uani 1 1 d . . .
C7 C 0.32266(19) 0.4008(2) 0.38386(11) 0.0452(6) Uani 1 1 d . . .
C8 C 0.40062(17) 0.12333(16) 0.30485(10) 0.0305(4) Uani 1 1 d . . .
H8 H 0.3620 0.1162 0.3440 0.037 Uiso 1 1 calc R U .
C9 C 0.51257(17) 0.14556(17) 0.30667(10) 0.0331(4) Uani 1 1 d . . .
H9 H 0.5501 0.1541 0.3463 0.040 Uiso 1 1 calc R U .
C10 C 0.5691(3) 0.1551(2) 0.2500 0.0351(7) Uani 1 2 d S T P
H10 H 0.6453 0.1681 0.2500 0.042 Uiso 1 2 calc R U P
N1 N 0.34442(19) 0.11139(19) 0.2500 0.0274(5) Uani 1 2 d S T P
O1 O 0.0000 0.0000 0.2500 0.0235(6) Uani 1 6 d S T P
O2 O 0.20234(12) 0.17601(13) 0.32008(7) 0.0359(4) Uani 1 1 d . . .
O3 O 0.05626(13) 0.21130(13) 0.32015(7) 0.0355(4) Uani 1 1 d . . .
F1 F 0.04516(12) 0.23297(12) 0.45583(7) 0.0522(4) Uani 1 1 d . . .
F2 F 0.15380(16) 0.39105(14) 0.54723(7) 0.0637(5) Uani 1 1 d . . .
F3 F 0.37475(15) 0.55874(15) 0.53063(8) 0.0673(5) Uani 1 1 d . . .
F4 F 0.48814(14) 0.56577(17) 0.42243(10) 0.0888(7) Uani 1 1 d . . .
F5 F 0.38003(13) 0.40733(15) 0.33072(8) 0.0756(6) Uani 1 1 d . . .
Cl1 Cl 0.3333 0.6667 0.3189(3) 0.271(4) Uani 0.735(7) 3 d S T P
Fe1 Fe 0.16102(3) 0.05455(3) 0.2500 0.02863(16) Uani 1 2 d S T P
C11 C 0.249(3) 0.571(3) 0.2500 0.152(15) Uani 0.245(2) 2 d S T P
H11A H 0.2496 0.4981 0.2500 0.183 Uiso 0.245(2) 2 calc R U P
H11B H 0.1682 0.5547 0.2500 0.183 Uiso 0.245(2) 2 calc R U P

loop_
_atom_site_aniso_label
_atom_site_aniso_U_11
_atom_site_aniso_U_22
_atom_site_aniso_U_33
_atom_site_aniso_U_23
_atom_site_aniso_U_13
_atom_site_aniso_U_12
C1 0.0259(9) 0.0294(10) 0.0290(10) 0.0009(8) 0.0011(7) 0.0141(8)
C2 0.0278(10) 0.0344(10) 0.0341(11) -0.0037(8) -0.0024(8) 0.0176(8)
C3 0.0358(11) 0.0358(11) 0.0344(11) 0.0022(8) 0.0025(9) 0.0186(9)
C4 0.0607(15) 0.0485(13) 0.0272(12) -0.0036(9) 0.0005(10) 0.0341(12)
C5 0.0514(14) 0.0469(14) 0.0449(14) -0.0182(11) -0.0173(11) 0.0250(12)
C6 0.0313(12) 0.0544(15) 0.0605(16) -0.0230(12) -0.0069(11) 0.0125(11)
C7 0.0303(11) 0.0514(14) 0.0464(14) -0.0158(11) 0.0004(9) 0.0149(10)
C8 0.0317(10) 0.0283(10) 0.0303(10) 0.0013(8) 0.0003(8) 0.0140(8)
C9 0.0316(10) 0.0324(10) 0.0339(11) 0.0002(8) -0.0032(8) 0.0150(9)
C10 0.0281(14) 0.0305(15) 0.0445(18) 0.000 0.000 0.0131(12)
N1 0.0286(12) 0.0249(11) 0.0280(12) 0.000 0.000 0.0127(9)
O1 0.0208(9) 0.0208(9) 0.0290(17) 0.000 0.000 0.0104(4)
O2 0.0284(7) 0.0394(8) 0.0426(9) -0.0110(6) -0.0030(6) 0.0190(6)
O3 0.0324(8) 0.0362(8) 0.0435(9) -0.0087(6) -0.0109(6) 0.0213(7)
F1 0.0457(8) 0.0472(8) 0.0488(8) -0.0008(6) 0.0180(6) 0.0121(7)
F2 0.0922(13) 0.0646(10) 0.0330(8) -0.0030(7) 0.0146(8) 0.0382(10)
F3 0.0782(12) 0.0672(11) 0.0538(10) -0.0341(8) -0.0274(8) 0.0343(9)
F4 0.0360(9) 0.0822(13) 0.1099(15) -0.0537(11) -0.0014(9) 0.0010(9)
F5 0.0369(8) 0.0737(12) 0.0785(12) -0.0368(9) 0.0213(8) -0.0007(8)
Cl1 0.329(7) 0.329(7) 0.153(4) 0.000 0.000 0.165(3)
Fe1 0.0299(2) 0.0274(2) 0.0292(3) 0.000 0.000 0.01469(17)
C11 0.19(4) 0.11(3) 0.10(2) 0.000 0.000 0.03(2)

loop_
_atom_type_symbol
_atom_type_description
_atom_type_scat_dispersion_real
_atom_type_scat_dispersion_imag
_atom_type_scat_source
C C 0.0033 0.0016 'International Tables Vol C Tables 4.2.6.8 and 6.1.1.4'
H H 0.0000 0.0000 'International Tables Vol C Tables 4.2.6.8 and 6.1.1.4'
N N 0.0061 0.0033 'International Tables Vol C Tables 4.2.6.8 and 6.1.1.4'
O O 0.0106 0.0060 'International Tables Vol C Tables 4.2.6.8 and 6.1.1.4'
F F 0.0171 0.0103 'International Tables Vol C Tables 4.2.6.8 and 6.1.1.4'
Cl Cl 0.1484 0.1585 'International Tables Vol C Tables 4.2.6.8 and 6.1.1.4'
Fe Fe 0.3463 0.8444 'International Tables Vol C Tables 4.2.6.8 and 6.1.1.4'

loop_
_geom_angle_atom_site_label_1
_geom_angle_atom_site_label_2
_geom_angle_atom_site_label_3
_geom_angle
_geom_angle_site_symmetry_1
_geom_angle_site_symmetry_3
O3 C1 O2 127.99(19) . .
O3 C1 C2 116.05(17) . .
O2 C1 C2 115.97(16) . .
C7 C2 C3 116.77(19) . .
C7 C2 C1 121.27(18) . .
C3 C2 C1 121.96(18) . .
F1 C3 C4 118.4(2) . .
F1 C3 C2 119.99(19) . .
C4 C3 C2 121.6(2) . .
F2 C4 C5 120.2(2) . .
F2 C4 C3 120.2(2) . .
C5 C4 C3 119.6(2) . .
F3 C5 C4 120.0(2) . .
F3 C5 C6 119.4(2) . .
C4 C5 C6 120.6(2) . .
F4 C6 C5 120.1(2) . .
F4 C6 C7 120.7(2) . .
C5 C6 C7 119.2(2) . .
F5 C7 C6 118.2(2) . .
F5 C7 C2 119.60(19) . .
C6 C7 C2 122.2(2) . .
N1 C8 C9 122.55(19) . .
N1 C8 H8 118.7 . .
C9 C8 H8 118.7 . .
C10 C9 C8 119.1(2) . .
C10 C9 H9 120.5 . .
C8 C9 H9 120.5 . .
C9 C10 C9 118.6(3) 8_556 .
C9 C10 H10 120.7 8_556 .
C9 C10 H10 120.7 . .
C8 N1 C8 118.1(2) 8_556 .
C8 N1 Fe1 120.78(12) 8_556 .
C8 N1 Fe1 120.78(12) . .
Fe1 O1 Fe1 120.0 3 4
Fe1 O1 Fe1 120.0 3 .
Fe1 O1 Fe1 120.0 4 .
C1 O2 Fe1 130.53(13) . .
C1 O3 Fe1 131.37(13) . 3
C11 Cl1 C11 67.9(13) . 4_565
C11 Cl1 C11 67.9(13) . 3_665
C11 Cl1 C11 67.9(13) 4_565 3_665
O1 Fe1 O2 96.29(4) . .
O1 Fe1 O2 96.29(4) . 8_556
O2 Fe1 O2 91.18(9) . 8_556
O1 Fe1 O3 95.47(4) . 11_556
O2 Fe1 O3 168.24(6) . 11_556
O2 Fe1 O3 87.85(7) 8_556 11_556
O1 Fe1 O3 95.47(4) . 4
O2 Fe1 O3 87.85(7) . 4
O2 Fe1 O3 168.24(6) 8_556 4
O3 Fe1 O3 90.71(9) 11_556 4
O1 Fe1 N1 178.16(6) . .
O2 Fe1 N1 84.99(6) . .
O2 Fe1 N1 84.99(6) 8_556 .
O3 Fe1 N1 83.25(6) 11_556 .
O3 Fe1 N1 83.25(6) 4 .
Cl1 C11 Cl1 99.7(16) 8_556 .
Cl1 C11 H11A 111.8 8_556 .
Cl1 C11 H11A 111.8 . .
Cl1 C11 H11B 111.8 8_556 .
Cl1 C11 H11B 111.8 . .
H11A C11 H11B 109.6 . .

loop_
_geom_bond_atom_site_label_1
_geom_bond_atom_site_label_2
_geom_bond_distance
_geom_bond_site_symmetry_2
C1 O3 1.246(2) .
C1 O2 1.248(2) .
C1 C2 1.508(3) .
C2 C7 1.382(3) .
C2 C3 1.392(3) .
C3 F1 1.333(3) .
C3 C4 1.382(3) .
C4 F2 1.337(3) .
C4 C5 1.362(4) .
C5 F3 1.349(3) .
C5 C6 1.373(4) .
C6 F4 1.345(3) .
C6 C7 1.378(3) .
C7 F5 1.333(3) .
C8 N1 1.341(2) .
C8 C9 1.382(3) .
C8 H8 0.9500 .
C9 C10 1.382(3) .
C9 H9 0.9500 .
C10 C9 1.382(3) 8_556
C10 H10 0.9500 .
N1 C8 1.341(2) 8_556
N1 Fe1 2.188(2) .
O1 Fe1 1.9088(4) 3
O1 Fe1 1.9089(4) 4
O1 Fe1 1.9089(4) .
O2 Fe1 2.0569(14) .
O3 Fe1 2.0674(14) 3
Cl1 C11 1.89(2) .
Cl1 C11 1.89(2) 4_565
Cl1 C11 1.89(2) 3_665
Fe1 O2 2.0570(14) 8_556
Fe1 O3 2.0674(14) 11_556
Fe1 O3 2.0674(14) 4
C11 Cl1 1.89(2) 8_556
C11 H11A 0.9900 .
C11 H11B 0.9900 .

loop_
_geom_torsion_atom_site_label_1
_geom_torsion_atom_site_label_2
_geom_torsion_atom_site_label_3
_geom_torsion_atom_site_label_4
_geom_torsion
_geom_torsion_site_symmetry_1
_geom_torsion_site_symmetry_4
O3 C1 C2 C7 -128.9(2) . .
O2 C1 C2 C7 50.8(3) . .
O3 C1 C2 C3 51.5(3) . .
O2 C1 C2 C3 -128.8(2) . .
C7 C2 C3 F1 -178.7(2) . .
C1 C2 C3 F1 0.9(3) . .
C7 C2 C3 C4 -0.8(3) . .
C1 C2 C3 C4 178.8(2) . .
F1 C3 C4 F2 -0.4(3) . .
C2 C3 C4 F2 -178.3(2) . .
F1 C3 C4 C5 179.1(2) . .
C2 C3 C4 C5 1.2(4) . .
F2 C4 C5 F3 -1.2(4) . .
C3 C4 C5 F3 179.3(2) . .
F2 C4 C5 C6 178.8(3) . .
C3 C4 C5 C6 -0.7(4) . .
F3 C5 C6 F4 -0.4(4) . .
C4 C5 C6 F4 179.6(3) . .
F3 C5 C6 C7 179.9(2) . .
C4 C5 C6 C7 -0.1(4) . .
F4 C6 C7 F5 -0.8(4) . .
C5 C6 C7 F5 178.9(3) . .
F4 C6 C7 C2 -179.3(3) . .
C5 C6 C7 C2 0.4(4) . .
C3 C2 C7 F5 -178.4(2) . .
C1 C2 C7 F5 2.0(4) . .
C3 C2 C7 C6 0.0(4) . .
C1 C2 C7 C6 -179.6(2) . .
N1 C8 C9 C10 -0.5(3) . .
C8 C9 C10 C9 1.9(4) . 8_556
C9 C8 N1 C8 -1.0(4) . 8_556
C9 C8 N1 Fe1 172.05(15) . .
O3 C1 O2 Fe1 2.2(3) . .
C2 C1 O2 Fe1 -177.45(13) . .
O2 C1 O3 Fe1 -2.3(3) . 3
C2 C1 O3 Fe1 177.42(13) . 3
C11 Cl1 C11 Cl1 37.1(3) 4_565 8_556
C11 Cl1 C11 Cl1 -37.1(3) 3_665 8_556
